data_7220119
loop_
_publ_author_name
'Gupta, Vinod Kumar'
'Singh, Ram Adhar'

_publ_section_title
;
 An investigation on single crystal growth, structural, thermal and
 optical properties of a series of organic D--\p--A push-pull materials
;
_journal_name_full 'RSC Adv.'
_journal_paper_doi 10.1039/C5RA04907E
_journal_year 2015
_chemical_formula_moiety chno
_chemical_formula_sum 'C14 H16 N2 O2'
_chemical_formula_weight 244.29
_chemical_melting_point 398
_chemical_name_systematic
;
 ?
;
_space_group_IT_number 2
_symmetry_cell_setting triclinic
_symmetry_space_group_name_Hall '-P 1'
_symmetry_space_group_name_H-M 'P -1'
_atom_sites_solution_hydrogens geom
_atom_sites_solution_primary direct
_atom_sites_solution_secondary difmap
_audit_creation_method SHELXL-97
_audit_update_record
;
2014-08-21 deposited with the CCDC.
2015-04-21 downloaded from the CCDC.
;
_cell_angle_alpha 106.836(18)
_cell_angle_beta 102.222(17)
_cell_angle_gamma 102.304(19)
_cell_formula_units_Z 2
_cell_length_a 7.6022(17)
_cell_length_b 8.3944(18)
_cell_length_c 11.562(2)
_cell_measurement_reflns_used 1536
_cell_measurement_temperature 293(2)
_cell_measurement_theta_max 29.0276
_cell_measurement_theta_min 3.7550
_cell_volume 659.8(3)
_computing_structure_refinement 'SHELXL-97 (Sheldrick, 2008)'
_diffrn_ambient_temperature 293(2)
_diffrn_measured_fraction_theta_full 0.978
_diffrn_measured_fraction_theta_max 0.826
_diffrn_radiation_monochromator graphite
_diffrn_radiation_source 'fine-focus sealed tube'
_diffrn_radiation_type MoK\a
_diffrn_radiation_wavelength 0.71073
_diffrn_reflns_av_R_equivalents 0.0147
_diffrn_reflns_av_sigmaI/netI 0.0289
_diffrn_reflns_limit_h_max 9
_diffrn_reflns_limit_h_min -10
_diffrn_reflns_limit_k_max 10
_diffrn_reflns_limit_k_min -11
_diffrn_reflns_limit_l_max 14
_diffrn_reflns_limit_l_min -15
_diffrn_reflns_number 5025
_diffrn_reflns_theta_full 25.00
_diffrn_reflns_theta_max 29.09
_diffrn_reflns_theta_min 3.78
_exptl_absorpt_coefficient_mu 0.083
_exptl_absorpt_correction_T_max 1.00000
_exptl_absorpt_correction_T_min 0.82741
_exptl_absorpt_correction_type multi-scan
_exptl_crystal_colour red
_exptl_crystal_density_diffrn 1.230
_exptl_crystal_density_method 'not measured'
_exptl_crystal_description cuboid
_exptl_crystal_F_000 260.0
_exptl_crystal_size_max 0.4
_exptl_crystal_size_mid 0.3
_exptl_crystal_size_min 0.2
_refine_diff_density_max 0.139
_refine_diff_density_min -0.189
_refine_diff_density_rms 0.036
_refine_ls_extinction_method none
_refine_ls_goodness_of_fit_ref 1.029
_refine_ls_hydrogen_treatment mixed
_refine_ls_matrix_type full
_refine_ls_number_parameters 166
_refine_ls_number_reflns 2924
_refine_ls_number_restraints 0
_refine_ls_restrained_S_all 1.029
_refine_ls_R_factor_all 0.0714
_refine_ls_R_factor_gt 0.0473
_refine_ls_shift/su_max 0.003
_refine_ls_shift/su_mean 0.000
_refine_ls_structure_factor_coef Fsqd
_refine_ls_weighting_details 'calc w=1/[\s^2^(Fo^2^)+(0.0681P)^2^+0.0185P] where P=(Fo^2^+2Fc^2^)/3'
_refine_ls_weighting_scheme calc
_refine_ls_wR_factor_gt 0.1177
_refine_ls_wR_factor_ref 0.1357
_reflns_number_gt 2017
_reflns_number_total 3538
_reflns_threshold_expression >2\s(I)
_cod_data_source_file c5ra04907e2.cif
_cod_data_source_block d37
_cod_original_cell_volume 659.8(2)
_cod_database_code 7220119

loop_
_symmetry_equiv_pos_as_xyz
'x, y, z'
'-x, -y, -z'

loop_
_atom_site_label
_atom_site_type_symbol
_atom_site_fract_x
_atom_site_fract_y
_atom_site_fract_z
_atom_site_U_iso_or_equiv
_atom_site_adp_type
_atom_site_occupancy
_atom_site_symmetry_multiplicity
_atom_site_calc_flag
_atom_site_refinement_flags
N2 N 0.28143(17) 0.91030(17) 0.80500(11) 0.0494(3) Uani 1 1 d .
C1 C 0.24758(17) 0.61853(19) 1.04496(12) 0.0404(3) Uani 1 1 d .
C7 C 0.23599(17) 0.5072(2) 1.11808(13) 0.0429(3) Uani 1 1 d .
H7 H 0.2573 0.4016 1.0813 0.051 Uiso 1 1 calc R
C6 C 0.21763(18) 0.7832(2) 1.07513(13) 0.0446(4) Uani 1 1 d .
H6 H 0.1888 0.8285 1.1499 0.053 Uiso 1 1 calc R
C2 C 0.29304(19) 0.5592(2) 0.93144(13) 0.0453(4) Uani 1 1 d .
H2 H 0.3146 0.4509 0.9083 0.054 Uiso 1 1 calc R
C5 C 0.22961(19) 0.8793(2) 0.99779(13) 0.0448(3) Uani 1 1 d .
H5 H 0.2083 0.9876 1.0212 0.054 Uiso 1 1 calc R
O2 O 0.16040(15) 0.41776(16) 1.39144(10) 0.0629(4) Uani 1 1 d .
C8 C 0.20006(18) 0.5255(2) 1.23036(13) 0.0456(4) Uani 1 1 d .
C10 C 0.19597(19) 0.3805(2) 1.27933(14) 0.0494(4) Uani 1 1 d .
C3 C 0.3069(2) 0.6535(2) 0.85389(13) 0.0469(4) Uani 1 1 d .
H3 H 0.3389 0.6089 0.7803 0.056 Uiso 1 1 calc R
O1 O 0.22209(16) 0.24614(17) 1.22575(11) 0.0672(4) Uani 1 1 d .
C14 C 0.2480(2) 1.0783(2) 0.83683(17) 0.0608(4) Uani 1 1 d .
H14 H 0.3441 1.1583 0.9118 0.091 Uiso 1 1 calc R
H14C H 0.1271 1.0676 0.8515 0.091 Uiso 1 1 calc R
H14B H 0.2507 1.1209 0.7684 0.091 Uiso 1 1 calc R
C9 C 0.1648(2) 0.6773(3) 1.30462(15) 0.0590(4) Uani 1 1 d .
C13 C 0.3496(2) 0.8557(3) 0.69561(16) 0.0639(5) Uani 1 1 d .
H13A H 0.4766 0.8521 0.7230 0.096 Uiso 1 1 calc R
H13C H 0.3462 0.9369 0.6519 0.096 Uiso 1 1 calc R
H13B H 0.2709 0.7420 0.6398 0.096 Uiso 1 1 calc R
C11 C 0.1535(3) 0.2857(3) 1.44970(18) 0.0747(6) Uani 1 1 d .
H11B H 0.1049 0.1714 1.3841 0.090 Uiso 1 1 calc R
H11A H 0.0676 0.2954 1.5008 0.090 Uiso 1 1 calc R
C12 C 0.3391(3) 0.3021(3) 1.52919(19) 0.0846(6) Uani 1 1 d .
H12C H 0.4212 0.2812 1.4775 0.127 Uiso 1 1 calc R
H12B H 0.3266 0.2185 1.5709 0.127 Uiso 1 1 calc R
H12A H 0.3909 0.4174 1.5912 0.127 Uiso 1 1 calc R
C4 C 0.27367(17) 0.81736(19) 0.88319(12) 0.0405(3) Uani 1 1 d .
N1 N 0.1366(3) 0.7988(3) 1.36345(16) 0.0909(6) Uani 1 1 d .

loop_
_atom_site_aniso_label
_atom_site_aniso_U_11
_atom_site_aniso_U_22
_atom_site_aniso_U_33
_atom_site_aniso_U_23
_atom_site_aniso_U_13
_atom_site_aniso_U_12
N2 0.0609(7) 0.0466(8) 0.0488(7) 0.0207(6) 0.0199(6) 0.0225(6)
C1 0.0364(6) 0.0424(8) 0.0403(7) 0.0116(6) 0.0104(5) 0.0122(6)
C7 0.0404(7) 0.0447(9) 0.0445(7) 0.0162(7) 0.0110(6) 0.0146(6)
C6 0.0460(7) 0.0489(9) 0.0406(7) 0.0122(7) 0.0167(6) 0.0187(7)
C2 0.0543(8) 0.0386(8) 0.0458(8) 0.0122(7) 0.0172(6) 0.0199(7)
C5 0.0494(8) 0.0397(8) 0.0468(8) 0.0126(7) 0.0153(6) 0.0184(7)
O2 0.0706(7) 0.0757(9) 0.0537(7) 0.0349(7) 0.0233(5) 0.0219(6)
C8 0.0416(7) 0.0521(10) 0.0439(8) 0.0181(7) 0.0108(6) 0.0154(7)
C10 0.0416(7) 0.0600(11) 0.0489(8) 0.0247(8) 0.0107(6) 0.0146(7)
C3 0.0576(8) 0.0458(9) 0.0415(7) 0.0117(7) 0.0214(6) 0.0222(7)
O1 0.0847(8) 0.0645(9) 0.0683(8) 0.0327(7) 0.0287(6) 0.0342(7)
C14 0.0756(10) 0.0501(10) 0.0654(10) 0.0267(9) 0.0212(8) 0.0262(9)
C9 0.0786(11) 0.0645(12) 0.0449(8) 0.0244(9) 0.0263(8) 0.0276(9)
C13 0.0797(11) 0.0736(13) 0.0551(10) 0.0324(10) 0.0303(8) 0.0322(10)
C11 0.0761(11) 0.0905(15) 0.0656(11) 0.0461(11) 0.0211(9) 0.0142(11)
C12 0.0925(14) 0.0967(17) 0.0719(12) 0.0427(13) 0.0184(11) 0.0298(13)
C4 0.0364(6) 0.0414(8) 0.0413(7) 0.0126(6) 0.0088(5) 0.0116(6)
N1 0.1551(17) 0.0797(13) 0.0659(10) 0.0314(10) 0.0594(11) 0.0553(13)

loop_
_atom_type_symbol
_atom_type_description
_atom_type_scat_dispersion_real
_atom_type_scat_dispersion_imag
_atom_type_scat_source
C C 0.0033 0.0016 'International Tables Vol C Tables 4.2.6.8 and 6.1.1.4'
H H 0.0000 0.0000 'International Tables Vol C Tables 4.2.6.8 and 6.1.1.4'
N N 0.0061 0.0033 'International Tables Vol C Tables 4.2.6.8 and 6.1.1.4'
O O 0.0106 0.0060 'International Tables Vol C Tables 4.2.6.8 and 6.1.1.4'

loop_
_geom_angle_atom_site_label_1
_geom_angle_atom_site_label_2
_geom_angle_atom_site_label_3
_geom_angle
C4 N2 C14 121.07(12)
C4 N2 C13 120.95(13)
C14 N2 C13 117.42(13)
C6 C1 C2 115.95(12)
C6 C1 C7 126.39(12)
C2 C1 C7 117.67(13)
C8 C7 C1 132.63(15)
C8 C7 H7 113.7
C1 C7 H7 113.7
C5 C6 C1 122.04(13)
C5 C6 H6 119.0
C1 C6 H6 119.0
C3 C2 C1 122.80(13)
C3 C2 H2 118.6
C1 C2 H2 118.6
C6 C5 C4 121.45(13)
C6 C5 H5 119.3
C4 C5 H5 119.3
C10 O2 C11 117.12(15)
C7 C8 C9 123.62(14)
C7 C8 C10 118.60(14)
C9 C8 C10 117.78(13)
O1 C10 O2 123.94(15)
O1 C10 C8 124.21(14)
O2 C10 C8 111.85(14)
C2 C3 C4 121.19(13)
C2 C3 H3 119.4
C4 C3 H3 119.4
N2 C14 H14 109.5
N2 C14 H14C 109.5
H14 C14 H14C 109.5
N2 C14 H14B 109.5
H14 C14 H14B 109.5
H14C C14 H14B 109.5
N1 C9 C8 179.70(17)
N2 C13 H13A 109.5
N2 C13 H13C 109.5
H13A C13 H13C 109.5
N2 C13 H13B 109.5
H13A C13 H13B 109.5
H13C C13 H13B 109.5
O2 C11 C12 112.21(16)
O2 C11 H11B 109.2
C12 C11 H11B 109.2
O2 C11 H11A 109.2
C12 C11 H11A 109.2
H11B C11 H11A 107.9
C11 C12 H12C 109.5
C11 C12 H12B 109.5
H12C C12 H12B 109.5
C11 C12 H12A 109.5
H12C C12 H12A 109.5
H12B C12 H12A 109.5
N2 C4 C3 121.82(12)
N2 C4 C5 121.62(13)
C3 C4 C5 116.56(13)

loop_
_geom_bond_atom_site_label_1
_geom_bond_atom_site_label_2
_geom_bond_distance
N2 C4 1.3568(17)
N2 C14 1.442(2)
N2 C13 1.4564(19)
C1 C6 1.405(2)
C1 C2 1.4059(18)
C1 C7 1.4316(19)
C7 C8 1.3550(19)
C7 H7 0.9300
C6 C5 1.371(2)
C6 H6 0.9300
C2 C3 1.3630(19)
C2 H2 0.9300
C5 C4 1.4147(19)
C5 H5 0.9300
O2 C10 1.3418(18)
O2 C11 1.452(2)
C8 C9 1.429(2)
C8 C10 1.481(2)
C10 O1 1.1990(19)
C3 C4 1.409(2)
C3 H3 0.9300
C14 H14 0.9600
C14 H14C 0.9600
C14 H14B 0.9600
C9 N1 1.141(2)
C13 H13A 0.9600
C13 H13C 0.9600
C13 H13B 0.9600
C11 C12 1.466(3)
C11 H11B 0.9700
C11 H11A 0.9700
C12 H12C 0.9600
C12 H12B 0.9600
C12 H12A 0.9600

loop_
_geom_torsion_atom_site_label_1
_geom_torsion_atom_site_label_2
_geom_torsion_atom_site_label_3
_geom_torsion_atom_site_label_4
_geom_torsion
C6 C1 C7 C8 -1.6(2)
C2 C1 C7 C8 178.47(14)
C2 C1 C6 C5 0.8(2)
C7 C1 C6 C5 -179.11(12)
C6 C1 C2 C3 -0.3(2)
C7 C1 C2 C3 179.61(13)
C1 C6 C5 C4 -0.2(2)
C1 C7 C8 C9 -0.6(2)
C1 C7 C8 C10 179.13(13)
C11 O2 C10 O1 -0.1(2)
C11 O2 C10 C8 -179.76(12)
C7 C8 C10 O1 -0.2(2)
C9 C8 C10 O1 179.54(15)
C7 C8 C10 O2 179.48(12)
C9 C8 C10 O2 -0.78(19)
C1 C2 C3 C4 -0.8(2)
C7 C8 C9 N1 14(39)
C10 C8 C9 N1 -166(100)
C10 O2 C11 C12 88.5(2)
C14 N2 C4 C3 -179.66(13)
C13 N2 C4 C3 -8.5(2)
C14 N2 C4 C5 1.1(2)
C13 N2 C4 C5 172.27(13)
C2 C3 C4 N2 -177.98(12)
C2 C3 C4 C5 1.3(2)
C6 C5 C4 N2 178.47(12)
C6 C5 C4 C3 -0.8(2)
